data_7034377
loop_
_publ_author_name
'Alam, Parvej'
'Kaur, Gurpreet'
'Chakraborty, Shamik'
'Roy Choudhury, Angshuman'
'Laskar, Inamur Rahaman'

_publ_section_title
;
 &quot;Aggregation induced phosphorescence&quot; active
 &quot;rollover&quot; iridium(iii) complex as a multi-stimuli-responsive
 luminescence material.
;
_journal_issue 14
_journal_name_full 'Dalton transactions (Cambridge, England : 2003)'
_journal_page_first 6581
_journal_page_last 6592
_journal_paper_doi 10.1039/c4dt03424d
_journal_volume 44
_journal_year 2015
_chemical_formula_moiety 'C46 H39 Cl Ir N2 P2, B F4'
_chemical_formula_sum 'C46 H39 B Cl F4 Ir N2 P2'
_chemical_formula_weight 996.19
_space_group_crystal_system triclinic
_space_group_IT_number 2
_space_group_name_Hall '-P 1'
_space_group_name_H-M_alt 'P -1'
_symmetry_space_group_name_Hall '-P 1'
_symmetry_space_group_name_H-M 'P -1'
_atom_sites_solution_hydrogens mixed
_atom_sites_solution_primary direct
_audit_creation_date 2015-01-20
_audit_creation_method
;
Olex2 1.2
(compiled 2015.01.19 svn.r3143 for OlexSys, GUI svn.r4992)
;
_audit_update_record
;
2015-02-04 deposited with the CCDC.
2015-02-13 downloaded from the CCDC.
;
_cell_angle_alpha 76.140(8)
_cell_angle_beta 73.984(8)
_cell_angle_gamma 87.580(8)
_cell_formula_units_Z 2
_cell_length_a 9.919(2)
_cell_length_b 13.380(3)
_cell_length_c 16.790(3)
_cell_measurement_reflns_used 5564
_cell_measurement_temperature 100.0
_cell_measurement_theta_max 27.5
_cell_measurement_theta_min 3.0
_cell_volume 2078.8(7)
_computing_molecular_graphics 'Olex2 (Dolomanov et al., 2009)'
_computing_publication_material 'Olex2 (Dolomanov et al., 2009)'
_computing_structure_refinement 'ShelXL (Sheldrick, 2008)'
_computing_structure_solution 'SIR2004 (Burla et al., 2007)'
_diffrn_ambient_temperature 100.0
_diffrn_measured_fraction_theta_full 1.000
_diffrn_measured_fraction_theta_max 1.000
_diffrn_radiation_type MoK\a
_diffrn_radiation_wavelength 0.71073
_diffrn_reflns_av_R_equivalents 0.0260
_diffrn_reflns_av_unetI/netI 0.0337
_diffrn_reflns_Laue_measured_fraction_full 1.000
_diffrn_reflns_Laue_measured_fraction_max 1.000
_diffrn_reflns_limit_h_max 13
_diffrn_reflns_limit_h_min -13
_diffrn_reflns_limit_k_max 18
_diffrn_reflns_limit_k_min -18
_diffrn_reflns_limit_l_max 22
_diffrn_reflns_limit_l_min -22
_diffrn_reflns_number 29228
_diffrn_reflns_point_group_measured_fraction_full 1.000
_diffrn_reflns_point_group_measured_fraction_max 1.000
_diffrn_reflns_theta_full 25.242
_diffrn_reflns_theta_max 28.698
_diffrn_reflns_theta_min 1.299
_exptl_absorpt_coefficient_mu 3.406
_exptl_absorpt_correction_T_max 1.000
_exptl_absorpt_correction_T_min 0.7300
_exptl_absorpt_correction_type multi-scan
_exptl_absorpt_process_details 'Blessings, 1995'
_exptl_crystal_colour 'clear light yellow'
_exptl_crystal_colour_lustre clear
_exptl_crystal_colour_modifier light
_exptl_crystal_colour_primary yellow
_exptl_crystal_density_diffrn 1.591
_exptl_crystal_description block
_exptl_crystal_F_000 988
_exptl_crystal_size_max 0.1
_exptl_crystal_size_mid 0.1
_exptl_crystal_size_min 0.1
_refine_diff_density_max 1.059
_refine_diff_density_min -0.911
_refine_diff_density_rms 0.103
_refine_ls_extinction_method none
_refine_ls_goodness_of_fit_ref 1.051
_refine_ls_hydrogen_treatment mixed
_refine_ls_matrix_type full
_refine_ls_number_parameters 522
_refine_ls_number_reflns 10726
_refine_ls_number_restraints 0
_refine_ls_restrained_S_all 1.051
_refine_ls_R_factor_all 0.0299
_refine_ls_R_factor_gt 0.0248
_refine_ls_shift/su_max 0.002
_refine_ls_shift/su_mean 0.000
_refine_ls_structure_factor_coef Fsqd
_refine_ls_weighting_details 'w=1/[\s^2^(Fo^2^)+(0.0289P)^2^+0.6508P] where P=(Fo^2^+2Fc^2^)/3'
_refine_ls_weighting_scheme calc
_refine_ls_wR_factor_gt 0.0547
_refine_ls_wR_factor_ref 0.0561
_reflns_Friedel_coverage 0.000
_reflns_number_gt 9742
_reflns_number_total 10726
_reflns_threshold_expression 'I > 2\s(I)'
_cod_data_source_file c4dt03424d2.cif
_cod_data_source_block irs10a
_cod_depositor_comments 'Adding full bibliography for 7034376--7034377.cif.'
_cod_original_cell_volume 2078.9(7)
_cod_database_code 7034377
_shelx_space_group_comment
;
The symmetry employed for this shelxl refinement is uniquely defined
by the following loop, which should always be used as a source of
symmetry information in preference to the above space-group names.
They are only intended as comments.
;
_olex2_refinement_description
;
1. Fixed Uiso
 At 1.2 times of:
  All C(H) groups
2.a Aromatic/amide H refined with riding coordinates:
 C46(H46), C22(H22), C44(H44), C40(H40), C14(H14), C24(H24), C39(H39),
 C34(H34), C41(H41), C45(H45), C2(H2), C35(H35), C26(H26), C9(H9), C10(H10),
 C28(H28), C18(H18), C47(H47), C16(H16), C37(H37), C4(H4), C3(H3), C21(H21),
 C11(H11), C29(H29), C17(H17), C27(H27), C33(H33), C30(H30), C23(H23), C6(H6),
 C15(H15), C5(H5), C8(H8), C36(H36), C12(H12), C20(H20)
;
_shelx_shelxl_version_number 2014/7
_olex2_submission_special_instructions 'No special instructions were received'

loop_
_space_group_symop_operation_xyz
'x, y, z'
'-x, -y, -z'

loop_
_atom_site_label
_atom_site_type_symbol
_atom_site_fract_x
_atom_site_fract_y
_atom_site_fract_z
_atom_site_U_iso_or_equiv
_atom_site_adp_type
_atom_site_occupancy
_atom_site_site_symmetry_order
_atom_site_calc_flag
_atom_site_refinement_flags_posn
Ir1 Ir 0.40980(2) 0.19962(2) 0.27762(2) 0.01189(3) Uani 1 1 d .
Cl31 Cl 0.15558(6) 0.18289(5) 0.30363(4) 0.01732(12) Uani 1 1 d .
P4AH P 0.38189(7) 0.25909(5) 0.40152(4) 0.01448(12) Uani 1 1 d .
N1 N 0.8036(2) 0.34727(17) 0.17040(14) 0.0185(4) Uani 1 1 d .
P30E P 0.44145(6) 0.11229(5) 0.16896(4) 0.01305(12) Uani 1 1 d .
N2 N 0.4297(2) 0.35373(15) 0.19595(13) 0.0146(4) Uani 1 1 d .
C46 C 0.3510(3) 0.5120(2) 0.12340(18) 0.0227(6) Uani 1 1 d .
H46 H 0.2753 0.5528 0.1111 0.027 Uiso 1 1 calc R
C22 C 0.9187(3) 0.0679(2) 0.07325(19) 0.0293(7) Uani 1 1 d .
H22 H 1.0176 0.0614 0.0562 0.035 Uiso 1 1 calc R
C44 C 0.5951(3) 0.4895(2) 0.11057(17) 0.0227(6) Uani 1 1 d .
H44 H 0.6894 0.5149 0.0887 0.027 Uiso 1 1 calc R
C40 C 0.8592(3) 0.1859(2) 0.24562(17) 0.0194(5) Uani 1 1 d .
H40 H 0.9273 0.1392 0.2614 0.023 Uiso 1 1 calc R
C14 C 0.6504(3) 0.3390(2) 0.38046(16) 0.0193(5) Uani 1 1 d .
H14 H 0.6264 0.3968 0.3420 0.023 Uiso 1 1 calc R
C24 C 0.7137(3) 0.1678(2) 0.06696(16) 0.0189(5) Uani 1 1 d .
H24 H 0.6727 0.2299 0.0447 0.023 Uiso 1 1 calc R
C39 C 0.7190(3) 0.15694(19) 0.27228(16) 0.0163(5) Uani 1 1 d .
H39 H 0.6910 0.0905 0.3082 0.020 Uiso 1 1 calc R
C34 C 0.2185(3) -0.1426(2) 0.17081(17) 0.0211(5) Uani 1 1 d .
H34 H 0.1666 -0.1613 0.1366 0.025 Uiso 1 1 calc R
C41 C 0.8993(3) 0.2835(2) 0.19577(17) 0.0210(5) Uani 1 1 d .
H41 H 0.9949 0.3055 0.1794 0.025 Uiso 1 1 calc R
C45 C 0.4874(3) 0.5496(2) 0.08913(19) 0.0264(6) Uani 1 1 d .
H45 H 0.5071 0.6158 0.0514 0.032 Uiso 1 1 calc R
C2 C 0.1950(3) 0.09444(19) 0.50217(17) 0.0202(5) Uani 1 1 d .
H2 H 0.2175 0.0666 0.4532 0.024 Uiso 1 1 calc R
C35 C 0.2357(3) -0.2136(2) 0.24210(18) 0.0250(6) Uani 1 1 d .
H35 H 0.1982 -0.2817 0.2559 0.030 Uiso 1 1 calc R
C26 C 0.4561(3) 0.15384(19) -0.00639(16) 0.0185(5) Uani 1 1 d .
H26 H 0.5374 0.1131 -0.0122 0.022 Uiso 1 1 calc R
C19 C 0.6273(3) 0.08762(19) 0.12604(15) 0.0157(5) Uani 1 1 d .
C0AA C 0.2612(3) 0.18520(19) 0.49967(16) 0.0184(5) Uani 1 1 d .
C9 C 0.2965(3) 0.5515(2) 0.44085(18) 0.0233(6) Uani 1 1 d .
H9 H 0.3350 0.6009 0.4612 0.028 Uiso 1 1 calc R
C10 C 0.1714(3) 0.5706(2) 0.41896(17) 0.0221(5) Uani 1 1 d .
H10 H 0.1228 0.6320 0.4259 0.026 Uiso 1 1 calc R
C28 C 0.2849(3) 0.2507(2) -0.06876(17) 0.0221(5) Uani 1 1 d .
H28 H 0.2496 0.2765 -0.1167 0.027 Uiso 1 1 calc R
C18 C 0.5866(3) 0.1780(2) 0.48450(16) 0.0201(5) Uani 1 1 d .
H18 H 0.5194 0.1248 0.5172 0.024 Uiso 1 1 calc R
C47 C 0.3264(3) 0.41354(19) 0.17606(16) 0.0186(5) Uani 1 1 d .
H47 H 0.2324 0.3875 0.1989 0.022 Uiso 1 1 calc R
C16 C 0.8212(3) 0.2483(2) 0.44646(18) 0.0254(6) Uani 1 1 d .
H16 H 0.9138 0.2434 0.4526 0.030 Uiso 1 1 calc R
C43 C 0.5644(3) 0.39214(19) 0.16413(16) 0.0162(5) Uani 1 1 d .
C38 C 0.6167(3) 0.22343(18) 0.24751(15) 0.0146(5) Uani 1 1 d .
C37 C 0.3644(3) -0.08525(19) 0.27323(16) 0.0209(5) Uani 1 1 d .
H37 H 0.4112 -0.0656 0.3096 0.025 Uiso 1 1 calc R
C7 C 0.3116(3) 0.38811(18) 0.40156(16) 0.0177(5) Uani 1 1 d .
C13 C 0.5486(3) 0.26152(19) 0.42725(15) 0.0160(5) Uani 1 1 d .
C4 C 0.0630(3) 0.0842(2) 0.64789(19) 0.0302(7) Uani 1 1 d .
H4 H -0.0050 0.0500 0.6981 0.036 Uiso 1 1 calc R
C3 C 0.0959(3) 0.0443(2) 0.57598(19) 0.0272(6) Uani 1 1 d .
H3 H 0.0507 -0.0175 0.5771 0.033 Uiso 1 1 calc R
C42 C 0.6654(3) 0.31998(19) 0.19379(15) 0.0150(5) Uani 1 1 d .
C21 C 0.8353(3) -0.0126(2) 0.1308(2) 0.0279(6) Uani 1 1 d .
H21 H 0.8771 -0.0748 0.1521 0.033 Uiso 1 1 calc R
C11 C 0.1175(3) 0.4996(2) 0.38684(17) 0.0222(5) Uani 1 1 d .
H11 H 0.0325 0.5130 0.3709 0.027 Uiso 1 1 calc R
C29 C 0.2160(3) 0.27006(19) 0.00988(17) 0.0198(5) Uani 1 1 d .
H29 H 0.1336 0.3097 0.0156 0.024 Uiso 1 1 calc R
C17 C 0.7225(3) 0.1724(2) 0.49369(17) 0.0237(6) Uani 1 1 d .
H17 H 0.7469 0.1156 0.5329 0.028 Uiso 1 1 calc R
C27 C 0.4059(3) 0.1932(2) -0.07683(16) 0.0214(5) Uani 1 1 d .
H27 H 0.4544 0.1808 -0.1307 0.026 Uiso 1 1 calc R
C33 C 0.2776(3) -0.04337(19) 0.14922(16) 0.0180(5) Uani 1 1 d .
H33 H 0.2667 0.0046 0.0997 0.022 Uiso 1 1 calc R
C30 C 0.2672(3) 0.23161(18) 0.08067(16) 0.0174(5) Uani 1 1 d .
H30 H 0.2194 0.2451 0.1343 0.021 Uiso 1 1 calc R
C23 C 0.8583(3) 0.1579(2) 0.04048(18) 0.0260(6) Uani 1 1 d .
H23 H 0.9153 0.2127 0.0001 0.031 Uiso 1 1 calc R
C6 C 0.2287(3) 0.2239(2) 0.57324(18) 0.0276(6) Uani 1 1 d .
H6 H 0.2749 0.2848 0.5730 0.033 Uiso 1 1 calc R
C25 C 0.3882(3) 0.17355(18) 0.07294(15) 0.0156(5) Uani 1 1 d .
C15 C 0.7854(3) 0.3324(2) 0.38949(17) 0.0229(6) Uani 1 1 d .
H15 H 0.8533 0.3852 0.3570 0.027 Uiso 1 1 calc R
C5 C 0.1293(4) 0.1736(2) 0.64628(19) 0.0337(7) Uani 1 1 d .
H5 H 0.1067 0.2008 0.6956 0.040 Uiso 1 1 calc R
C8 C 0.3662(3) 0.4601(2) 0.43313(17) 0.0220(5) Uani 1 1 d .
H8 H 0.4509 0.4469 0.4494 0.026 Uiso 1 1 calc R
C36 C 0.3085(3) -0.1845(2) 0.29354(18) 0.0255(6) Uani 1 1 d .
H36 H 0.3199 -0.2328 0.3427 0.031 Uiso 1 1 calc R
C32 C 0.3524(3) -0.01399(18) 0.19970(16) 0.0156(5) Uani 1 1 d .
C12 C 0.1870(3) 0.4092(2) 0.37794(17) 0.0201(5) Uani 1 1 d .
H12 H 0.1497 0.3612 0.3556 0.024 Uiso 1 1 calc R
C20 C 0.6901(3) -0.0029(2) 0.15767(17) 0.0206(5) Uani 1 1 d .
H20 H 0.6337 -0.0583 0.1977 0.025 Uiso 1 1 calc R
H H 0.421(3) 0.097(2) 0.333(2) 0.030(8) Uiso 1 1 d .
B1 B 0.9541(4) 0.5698(3) 0.1740(3) 0.0371(8) Uani 1 1 d .
F0AA F 1.02350(18) 0.49098(14) 0.21421(12) 0.0366(4) Uani 1 1 d .
F4 F 0.8197(3) 0.5728(2) 0.22448(19) 0.0914(10) Uani 1 1 d .
F1AA F 1.0251(3) 0.65883(17) 0.14702(19) 0.0837(10) Uani 1 1 d .
F1 F 0.9325(3) 0.54093(16) 0.10118(15) 0.0571(6) Uani 1 1 d .
H1 H 0.836(3) 0.415(2) 0.1399(19) 0.024(8) Uiso 1 1 d .

loop_
_atom_site_aniso_label
_atom_site_aniso_U_11
_atom_site_aniso_U_22
_atom_site_aniso_U_33
_atom_site_aniso_U_23
_atom_site_aniso_U_13
_atom_site_aniso_U_12
Ir1 0.01027(5) 0.01177(5) 0.01361(5) -0.00397(3) -0.00222(3) -0.00105(3)
Cl31 0.0120(3) 0.0199(3) 0.0199(3) -0.0057(2) -0.0027(2) -0.0025(2)
P4AH 0.0153(3) 0.0134(3) 0.0143(3) -0.0043(2) -0.0021(2) -0.0014(2)
N1 0.0153(10) 0.0163(10) 0.0229(11) -0.0044(9) -0.0035(9) -0.0024(9)
P30E 0.0119(3) 0.0134(3) 0.0141(3) -0.0042(2) -0.0030(2) -0.0007(2)
N2 0.0131(10) 0.0145(9) 0.0166(10) -0.0039(8) -0.0043(8) -0.0011(8)
C46 0.0226(14) 0.0170(12) 0.0297(15) -0.0026(11) -0.0117(12) 0.0019(11)
C22 0.0162(13) 0.0463(18) 0.0321(16) -0.0240(14) -0.0051(12) 0.0026(13)
C44 0.0175(13) 0.0220(13) 0.0254(14) 0.0012(11) -0.0052(11) -0.0075(11)
C40 0.0156(12) 0.0221(12) 0.0248(13) -0.0106(11) -0.0088(11) 0.0040(10)
C14 0.0232(13) 0.0204(12) 0.0167(12) -0.0083(10) -0.0058(11) -0.0010(10)
C24 0.0164(12) 0.0252(13) 0.0162(12) -0.0086(10) -0.0026(10) -0.0013(10)
C39 0.0181(12) 0.0149(11) 0.0172(12) -0.0059(9) -0.0048(10) -0.0013(10)
C34 0.0195(13) 0.0211(12) 0.0234(13) -0.0103(11) -0.0018(11) -0.0054(10)
C41 0.0144(12) 0.0249(13) 0.0251(13) -0.0091(11) -0.0048(11) -0.0004(10)
C45 0.0304(15) 0.0204(13) 0.0275(15) 0.0028(11) -0.0129(13) -0.0044(12)
C2 0.0220(13) 0.0170(12) 0.0183(12) -0.0024(10) -0.0013(11) -0.0018(10)
C35 0.0292(15) 0.0173(12) 0.0256(14) -0.0069(11) -0.0001(12) -0.0075(11)
C26 0.0182(12) 0.0187(12) 0.0194(12) -0.0052(10) -0.0055(11) -0.0002(10)
C19 0.0144(11) 0.0199(12) 0.0155(11) -0.0097(10) -0.0037(10) 0.0015(10)
C0AA 0.0176(12) 0.0183(12) 0.0163(12) -0.0029(10) -0.0010(10) 0.0020(10)
C9 0.0309(15) 0.0169(12) 0.0252(14) -0.0088(11) -0.0094(12) 0.0004(11)
C10 0.0261(14) 0.0175(12) 0.0198(13) -0.0039(10) -0.0027(11) 0.0033(11)
C28 0.0234(14) 0.0223(12) 0.0229(13) -0.0023(11) -0.0120(12) -0.0045(11)
C18 0.0211(13) 0.0197(12) 0.0193(13) -0.0067(10) -0.0036(11) 0.0031(10)
C47 0.0167(12) 0.0174(11) 0.0228(13) -0.0057(10) -0.0063(11) -0.0002(10)
C16 0.0210(13) 0.0348(15) 0.0279(15) -0.0178(12) -0.0108(12) 0.0053(12)
C43 0.0159(12) 0.0183(11) 0.0163(12) -0.0060(10) -0.0055(10) -0.0017(10)
C38 0.0131(11) 0.0165(11) 0.0153(11) -0.0070(9) -0.0027(10) -0.0025(9)
C37 0.0269(14) 0.0196(12) 0.0158(12) -0.0035(10) -0.0054(11) -0.0037(11)
C7 0.0198(12) 0.0150(11) 0.0165(12) -0.0035(9) -0.0022(10) -0.0023(10)
C13 0.0163(12) 0.0189(11) 0.0146(11) -0.0083(9) -0.0031(10) 0.0000(10)
C4 0.0309(16) 0.0242(14) 0.0226(14) 0.0013(11) 0.0077(12) 0.0016(12)
C3 0.0250(14) 0.0197(13) 0.0301(15) -0.0007(11) -0.0006(12) -0.0044(11)
C42 0.0138(11) 0.0187(11) 0.0140(11) -0.0062(9) -0.0040(10) -0.0008(9)
C21 0.0225(14) 0.0315(15) 0.0374(17) -0.0206(13) -0.0117(13) 0.0112(12)
C11 0.0210(13) 0.0206(12) 0.0242(14) -0.0052(11) -0.0052(11) 0.0013(11)
C29 0.0164(12) 0.0191(12) 0.0237(13) -0.0024(10) -0.0072(11) -0.0002(10)
C17 0.0262(14) 0.0263(14) 0.0212(13) -0.0093(11) -0.0085(12) 0.0084(12)
C27 0.0265(14) 0.0234(13) 0.0157(12) -0.0069(10) -0.0059(11) -0.0018(11)
C33 0.0160(12) 0.0190(12) 0.0188(12) -0.0068(10) -0.0025(10) -0.0002(10)
C30 0.0158(12) 0.0170(11) 0.0180(12) -0.0043(10) -0.0019(10) -0.0016(10)
C23 0.0186(13) 0.0405(16) 0.0191(13) -0.0118(12) -0.0003(11) -0.0066(12)
C6 0.0345(16) 0.0235(13) 0.0222(14) -0.0094(11) 0.0005(13) -0.0040(12)
C25 0.0163(12) 0.0139(11) 0.0163(12) -0.0026(9) -0.0043(10) -0.0031(9)
C15 0.0221(13) 0.0270(14) 0.0223(13) -0.0128(11) -0.0036(11) -0.0052(11)
C5 0.0447(19) 0.0280(15) 0.0208(14) -0.0080(12) 0.0057(14) -0.0002(14)
C8 0.0260(14) 0.0222(13) 0.0214(13) -0.0083(11) -0.0097(12) 0.0017(11)
C36 0.0355(16) 0.0180(12) 0.0206(13) -0.0008(10) -0.0060(12) -0.0059(12)
C32 0.0133(11) 0.0145(11) 0.0173(12) -0.0047(9) -0.0005(10) -0.0021(9)
C12 0.0191(13) 0.0198(12) 0.0209(13) -0.0062(10) -0.0027(11) -0.0037(10)
C20 0.0193(13) 0.0209(12) 0.0252(14) -0.0107(11) -0.0075(11) 0.0025(10)
B1 0.0315(19) 0.0361(19) 0.042(2) -0.0005(17) -0.0146(18) 0.0026(16)
F0AA 0.0269(9) 0.0365(10) 0.0452(11) -0.0003(8) -0.0162(9) 0.0027(8)
F4 0.0570(16) 0.105(2) 0.0780(19) 0.0148(17) 0.0008(15) 0.0418(16)
F1AA 0.121(2) 0.0347(12) 0.105(2) 0.0170(13) -0.071(2) -0.0296(14)
F1 0.0719(16) 0.0457(12) 0.0546(14) 0.0102(10) -0.0341(13) -0.0242(11)

loop_
_atom_type_symbol
_atom_type_description
_atom_type_scat_dispersion_real
_atom_type_scat_dispersion_imag
_atom_type_scat_source
C C 0.0033 0.0016 'International Tables Vol C Tables 4.2.6.8 and 6.1.1.4'
H H 0.0000 0.0000 'International Tables Vol C Tables 4.2.6.8 and 6.1.1.4'
B B 0.0013 0.0007 'International Tables Vol C Tables 4.2.6.8 and 6.1.1.4'
Cl Cl 0.1484 0.1585 'International Tables Vol C Tables 4.2.6.8 and 6.1.1.4'
F F 0.0171 0.0103 'International Tables Vol C Tables 4.2.6.8 and 6.1.1.4'
Ir Ir -1.4442 7.9887 'International Tables Vol C Tables 4.2.6.8 and 6.1.1.4'
N N 0.0061 0.0033 'International Tables Vol C Tables 4.2.6.8 and 6.1.1.4'
P P 0.1023 0.0942 'International Tables Vol C Tables 4.2.6.8 and 6.1.1.4'

loop_
_geom_angle_atom_site_label_1
_geom_angle_atom_site_label_2
_geom_angle_atom_site_label_3
_geom_angle
Cl31 Ir1 H 94.1(12)
P4AH Ir1 Cl31 91.62(2)
P4AH Ir1 H 84.6(12)
P30E Ir1 Cl31 89.23(2)
P30E Ir1 P4AH 170.07(2)
P30E Ir1 H 85.5(12)
N2 Ir1 Cl31 95.55(6)
N2 Ir1 P4AH 93.38(6)
N2 Ir1 P30E 96.39(6)
N2 Ir1 H 170.1(12)
C38 Ir1 Cl31 174.92(7)
C38 Ir1 P4AH 90.27(7)
C38 Ir1 P30E 89.73(7)
C38 Ir1 N2 79.62(9)
C38 Ir1 H 90.7(12)
C0AA P4AH Ir1 117.05(9)
C0AA P4AH C7 99.68(11)
C7 P4AH Ir1 117.49(8)
C13 P4AH Ir1 111.06(8)
C13 P4AH C0AA 104.74(12)
C13 P4AH C7 105.27(11)
C41 N1 C42 122.0(2)
C41 N1 H1 116.4(18)
C42 N1 H1 121.4(18)
C19 P30E Ir1 111.07(8)
C19 P30E C32 105.07(11)
C25 P30E Ir1 118.98(8)
C25 P30E C19 102.75(11)
C25 P30E C32 101.55(11)
C32 P30E Ir1 115.73(8)
C47 N2 Ir1 127.40(17)
C47 N2 C43 118.5(2)
C43 N2 Ir1 114.10(16)
C45 C46 H46 120.5
C45 C46 C47 119.0(2)
C47 C46 H46 120.5
C21 C22 H22 119.9
C21 C22 C23 120.2(3)
C23 C22 H22 119.9
C45 C44 H44 120.2
C45 C44 C43 119.6(2)
C43 C44 H44 120.2
C39 C40 H40 120.4
C41 C40 H40 120.4
C41 C40 C39 119.3(2)
C13 C14 H14 119.5
C15 C14 H14 119.5
C15 C14 C13 121.1(2)
C19 C24 H24 119.4
C23 C24 H24 119.4
C23 C24 C19 121.1(3)
C40 C39 H39 119.3
C40 C39 C38 121.5(2)
C38 C39 H39 119.3
C35 C34 H34 120.0
C35 C34 C33 120.1(2)
C33 C34 H34 120.0
N1 C41 C40 120.0(2)
N1 C41 H41 120.0
C40 C41 H41 120.0
C46 C45 C44 119.1(2)
C46 C45 H45 120.5
C44 C45 H45 120.5
C0AA C2 H2 119.8
C0AA C2 C3 120.4(2)
C3 C2 H2 119.8
C34 C35 H35 120.2
C34 C35 C36 119.6(2)
C36 C35 H35 120.2
C27 C26 H26 119.7
C27 C26 C25 120.7(2)
C25 C26 H26 119.7
C24 C19 P30E 118.61(19)
C20 C19 P30E 122.5(2)
C20 C19 C24 118.3(2)
C2 C0AA P4AH 121.79(19)
C2 C0AA C6 118.9(2)
C6 C0AA P4AH 119.2(2)
C10 C9 H9 119.8
C10 C9 C8 120.4(2)
C8 C9 H9 119.8
C9 C10 H10 120.2
C9 C10 C11 119.6(2)
C11 C10 H10 120.2
C29 C28 H28 120.2
C29 C28 C27 119.6(2)
C27 C28 H28 120.2
C13 C18 H18 119.8
C17 C18 H18 119.8
C17 C18 C13 120.4(3)
N2 C47 C46 122.6(2)
N2 C47 H47 118.7
C46 C47 H47 118.7
C17 C16 H16 120.0
C17 C16 C15 120.0(3)
C15 C16 H16 120.0
N2 C43 C44 121.3(2)
N2 C43 C42 112.4(2)
C44 C43 C42 126.3(2)
C39 C38 Ir1 128.89(18)
C42 C38 Ir1 114.80(17)
C42 C38 C39 116.3(2)
C36 C37 H37 119.7
C36 C37 C32 120.6(2)
C32 C37 H37 119.7
C8 C7 P4AH 123.5(2)
C8 C7 C12 119.1(2)
C12 C7 P4AH 116.96(18)
C14 C13 P4AH 120.54(19)
C18 C13 P4AH 120.54(19)
C18 C13 C14 118.2(2)
C3 C4 H4 120.1
C5 C4 H4 120.1
C5 C4 C3 119.9(3)
C2 C3 H3 119.9
C4 C3 C2 120.2(3)
C4 C3 H3 119.9
N1 C42 C43 120.1(2)
N1 C42 C38 120.8(2)
C38 C42 C43 119.0(2)
C22 C21 H21 119.8
C22 C21 C20 120.3(3)
C20 C21 H21 119.8
C10 C11 H11 119.9
C12 C11 C10 120.3(3)
C12 C11 H11 119.9
C28 C29 H29 119.8
C28 C29 C30 120.3(2)
C30 C29 H29 119.8
C18 C17 H17 119.7
C16 C17 C18 120.6(3)
C16 C17 H17 119.7
C26 C27 C28 120.2(2)
C26 C27 H27 119.9
C28 C27 H27 119.9
C34 C33 H33 119.6
C34 C33 C32 120.7(2)
C32 C33 H33 119.6
C29 C30 H30 119.9
C25 C30 C29 120.3(2)
C25 C30 H30 119.9
C22 C23 C24 119.7(3)
C22 C23 H23 120.2
C24 C23 H23 120.2
C0AA C6 H6 119.9
C5 C6 C0AA 120.2(3)
C5 C6 H6 119.9
C26 C25 P30E 121.55(19)
C30 C25 P30E 119.14(19)
C30 C25 C26 118.9(2)
C14 C15 C16 119.8(3)
C14 C15 H15 120.1
C16 C15 H15 120.1
C4 C5 C6 120.4(3)
C4 C5 H5 119.8
C6 C5 H5 119.8
C9 C8 C7 120.1(2)
C9 C8 H8 120.0
C7 C8 H8 120.0
C35 C36 H36 119.8
C37 C36 C35 120.4(3)
C37 C36 H36 119.8
C37 C32 P30E 119.68(19)
C37 C32 C33 118.6(2)
C33 C32 P30E 121.67(19)
C7 C12 H12 119.7
C11 C12 C7 120.5(2)
C11 C12 H12 119.7
C19 C20 C21 120.4(3)
C19 C20 H20 119.8
C21 C20 H20 119.8
F0AA B1 F1 107.4(3)
F4 B1 F0AA 109.2(3)
F4 B1 F1 102.7(3)
F1AA B1 F0AA 113.3(3)
F1AA B1 F4 115.1(4)
F1AA B1 F1 108.2(3)

loop_
_geom_bond_atom_site_label_1
_geom_bond_atom_site_label_2
_geom_bond_distance
Ir1 Cl31 2.4480(8)
Ir1 P4AH 2.3440(7)
Ir1 P30E 2.3380(7)
Ir1 N2 2.168(2)
Ir1 C38 1.994(2)
Ir1 H 1.48(3)
P4AH C0AA 1.832(3)
P4AH C7 1.835(3)
P4AH C13 1.824(3)
N1 C41 1.339(3)
N1 C42 1.357(3)
N1 H1 0.94(3)
P30E C19 1.832(3)
P30E C25 1.831(2)
P30E C32 1.832(2)
N2 C47 1.340(3)
N2 C43 1.367(3)
C46 H46 0.9500
C46 C45 1.379(4)
C46 C47 1.388(3)
C22 H22 0.9500
C22 C21 1.383(4)
C22 C23 1.384(4)
C44 H44 0.9500
C44 C45 1.385(4)
C44 C43 1.385(3)
C40 H40 0.9500
C40 C39 1.380(4)
C40 C41 1.378(4)
C14 H14 0.9500
C14 C13 1.404(4)
C14 C15 1.385(4)
C24 H24 0.9500
C24 C19 1.403(4)
C24 C23 1.390(4)
C39 H39 0.9500
C39 C38 1.404(3)
C34 H34 0.9500
C34 C35 1.385(4)
C34 C33 1.398(3)
C41 H41 0.9500
C45 H45 0.9500
C2 H2 0.9500
C2 C0AA 1.391(4)
C2 C3 1.392(4)
C35 H35 0.9500
C35 C36 1.396(4)
C26 H26 0.9500
C26 C27 1.389(3)
C26 C25 1.398(3)
C19 C20 1.396(4)
C0AA C6 1.404(4)
C9 H9 0.9500
C9 C10 1.386(4)
C9 C8 1.394(4)
C10 H10 0.9500
C10 C11 1.389(4)
C28 H28 0.9500
C28 C29 1.389(4)
C28 C27 1.390(4)
C18 H18 0.9500
C18 C13 1.402(3)
C18 C17 1.396(4)
C47 H47 0.9500
C16 H16 0.9500
C16 C17 1.375(4)
C16 C15 1.396(4)
C43 C42 1.465(3)
C38 C42 1.403(3)
C37 H37 0.9500
C37 C36 1.388(4)
C37 C32 1.398(3)
C7 C8 1.397(3)
C7 C12 1.397(4)
C4 H4 0.9500
C4 C3 1.388(4)
C4 C5 1.381(4)
C3 H3 0.9500
C21 H21 0.9500
C21 C20 1.396(4)
C11 H11 0.9500
C11 C12 1.385(4)
C29 H29 0.9500
C29 C30 1.398(3)
C17 H17 0.9500
C27 H27 0.9500
C33 H33 0.9500
C33 C32 1.398(3)
C30 H30 0.9500
C30 C25 1.394(3)
C23 H23 0.9500
C6 H6 0.9500
C6 C5 1.386(4)
C15 H15 0.9500
C5 H5 0.9500
C8 H8 0.9500
C36 H36 0.9500
C12 H12 0.9500
C20 H20 0.9500
B1 F0AA 1.377(4)
B1 F4 1.373(5)
B1 F1AA 1.325(4)
B1 F1 1.438(5)

loop_
_smtbx_masks_void_nr
_smtbx_masks_void_average_x
_smtbx_masks_void_average_y
_smtbx_masks_void_average_z
_smtbx_masks_void_volume
_smtbx_masks_void_count_electrons
1 0.074 0.076 0.185 10.3 0.0
2 -0.074 -0.076 0.815 10.3 0.0
3 -0.072 0.223 0.574 8.1 0.0
4 0.399 -0.101 0.399 392.2 0.0
5 0.072 0.777 0.426 8.1 0.0
6 0.167 -0.019 0.382 7.1 0.0
7 0.833 0.019 0.618 7.1 0.0
